data_7222208
loop_
_publ_author_name
'Rodriguez, E.'
'Campo, J.'
'Lopez, M.L.'
'Veiga, M.L.'
'Pico, C.'

_publ_section_title
;
 Crystal and magnetic structure of the perovskites La2 M Ti O6 (M = Co,
 Ni)
;
_journal_name_full 'Journal of Materials Chemistry'
_journal_page_first 2798
_journal_page_last 2802
_journal_volume 12
_journal_year 2002
_chemical_formula_sum 'La2 Ni O6 Ti'
_chemical_name_systematic 'La2 Ni (Ti O6)'
_space_group_IT_number 14
_symmetry_space_group_name_Hall '-P 2yn'
_symmetry_space_group_name_H-M 'P 1 21/n 1'
_cell_angle_alpha 90
_cell_angle_beta 90.08
_cell_angle_gamma 90
_cell_formula_units_Z 2
_cell_length_a 5.5545
_cell_length_b 5.5512
_cell_length_c 7.8341
_cell_volume 241.558
_citation_journal_id_ASTM JMACEP
_cod_data_source_file Rodriguez_JMACEP_2002_1156.cif
_cod_data_source_block La2Ni1O6Ti1
_cod_original_cell_volume 241.5575
_cod_original_sg_symbol_Hall '-P 2ybc (x-z,y,z)'
_cod_original_formula_sum 'La2 Ni1 O6 Ti1'
_cod_database_code 7222208

loop_
_symmetry_equiv_pos_as_xyz
x,y,z
-x+1/2,y+1/2,-z+1/2
-x,-y,-z
x-1/2,-y-1/2,z-1/2

loop_
_atom_site_label
_atom_site_type_symbol
_atom_site_fract_x
_atom_site_fract_y
_atom_site_fract_z
_atom_site_occupancy
_atom_site_U_iso_or_equiv
Ni1 Ni+2 0.5 0 0 0.14 0.0
Ti2 Ti+4 0 0.5 0 0.14 0.0
O2 O-2 0.2945 0.7106 -0.0376 1 0.0
Ti1 Ti+4 0.5 0 0 0.86 0.0
La1 La+3 0.508 0.5303 0.2586 1 0.0
O3 O-2 0.4266 0.9928 0.2411 1 0.0
Ni2 Ni+2 0 0.5 0 0.86 0.0
O1 O-2 0.2286 0.2173 -0.0269 1 0.0
